data_1576642
loop_
_publ_author_name
'Herle, Dominic'
'Wurm, Frerik'
'Lichtenberg, Crispin'
'Dankert, Fabian'

_publ_section_title
;
 Al(ii) transfer harnessing a well-defined cadmium precursor.
;
_journal_issue 16
_journal_name_full 'Chemical science'
_journal_page_first 7997
_journal_page_last 8006
_journal_paper_doi 10.1039/d6sc00437g
_journal_volume 17
_journal_year 2026
_chemical_formula_moiety 'C22 H38 Al N Si2 Te'
_chemical_formula_sum 'C22 H38 Al N Si2 Te'
_chemical_formula_weight 527.29
_space_group_crystal_system triclinic
_space_group_IT_number 2
_space_group_name_Hall '-P 1'
_space_group_name_H-M_alt 'P -1'
_atom_sites_solution_hydrogens geom
_audit_creation_date 2025-12-10
_audit_creation_method
;
Olex2 1.5
(compiled 2022.04.07 svn.rca3783a0 for OlexSys, GUI svn.r6498)
;
_audit_update_record
;
2025-12-16 deposited with the CCDC.	2026-02-23 downloaded from the CCDC.
;
_cell_angle_alpha 74.993(15)
_cell_angle_beta 82.902(12)
_cell_angle_gamma 87.557(17)
_cell_formula_units_Z 2
_cell_length_a 9.1152(15)
_cell_length_b 11.564(3)
_cell_length_c 12.5993(17)
_cell_measurement_reflns_used 11829
_cell_measurement_temperature 100
_cell_measurement_theta_max 27.30
_cell_measurement_theta_min 1.68
_cell_volume 1272.9(4)
_computing_cell_refinement
;
X-Area Recipe 2.0.1 (STOE, 2023)
;
_computing_data_collection
;
X-Area WinXpose 2.0.29.0 (STOE, 2023)
;
_computing_data_reduction
;
X-Area Integrate 2.5.15.0 (STOE, 2023)
X-Area LANA 2.7.12 (STOE, 2023)
;
_computing_molecular_graphics 'Olex2 1.5 (Dolomanov et al., 2009)'
_computing_publication_material 'Olex2 1.5 (Dolomanov et al., 2009)'
_computing_structure_refinement 'SHELXL 2019/3 (Sheldrick, 2015)'
_computing_structure_solution 'SHELXT  (Sheldrick, 2015)'
_diffrn_ambient_temperature 100
_diffrn_detector 'image plate (34 cm diameter)'
_diffrn_detector_area_resol_mean 6.67
_diffrn_detector_type 'STOE Imaging Plate'
_diffrn_measured_fraction_theta_full 0.996
_diffrn_measured_fraction_theta_max 0.996
_diffrn_measurement_details
;
 206 frames, detector distance = 120 mm
;
_diffrn_measurement_device '2-circle diffractometer'
_diffrn_measurement_device_type 'STOE IPDS II'
_diffrn_measurement_method 'rotation method, \w scans'
_diffrn_radiation_collimation '1.2, 0.6 mm diameter, multiple pinhole'
_diffrn_radiation_monochromator 'plane graphite'
_diffrn_radiation_polarisn_norm 270
_diffrn_radiation_probe x-ray
_diffrn_radiation_type 'Mo K\a'
_diffrn_radiation_wavelength 0.71073
_diffrn_reflns_av_R_equivalents 0.0530
_diffrn_reflns_av_unetI/netI 0.0659
_diffrn_reflns_Laue_measured_fraction_full 0.996
_diffrn_reflns_Laue_measured_fraction_max 0.996
_diffrn_reflns_limit_h_max 11
_diffrn_reflns_limit_h_min -9
_diffrn_reflns_limit_k_max 13
_diffrn_reflns_limit_k_min -13
_diffrn_reflns_limit_l_max 15
_diffrn_reflns_limit_l_min -15
_diffrn_reflns_number 8828
_diffrn_reflns_point_group_measured_fraction_full 0.996
_diffrn_reflns_point_group_measured_fraction_max 0.996
_diffrn_reflns_theta_full 25.242
_diffrn_reflns_theta_max 25.500
_diffrn_reflns_theta_min 1.685
_diffrn_source 'Genix Mo HF'
_diffrn_source_current 1.00
_diffrn_source_power 0.050
_diffrn_source_voltage 50
_exptl_absorpt_coefficient_mu 1.305
_exptl_absorpt_correction_T_max 0.9029
_exptl_absorpt_correction_T_min 0.8412
_exptl_absorpt_correction_type multi-scan
_exptl_absorpt_process_details
;
STOE X-Red32, absorption correction by Gaussian integration, analogous to
P. Coppens, "The Evaluation of Absorption and Extinction in Single-Crystal
Structure Analysis", published in: F. R. Ahmed (Editor), "Crystallographic
Computing", Munksgaard, Copenhagen (1970), 255 - 270. Afterwards scaling of
reflection intensities was performed within STOE LANA. J. Koziskova, F. Hahn,
J. Richter, J. Kozisek, Acta Chimica Slovaca, vol. 9, no. 2, 2016, pp. 136-140.
;
_exptl_crystal_colour colorless
_exptl_crystal_density_diffrn 1.376
_exptl_crystal_density_method 'not measured'
_exptl_crystal_description plate
_exptl_crystal_F_000 540
_exptl_crystal_size_max 0.132
_exptl_crystal_size_mid 0.107
_exptl_crystal_size_min 0.078
_refine_diff_density_max 0.874
_refine_diff_density_min -0.823
_refine_diff_density_rms 0.126
_refine_ls_extinction_method none
_refine_ls_goodness_of_fit_ref 1.043
_refine_ls_hydrogen_treatment constr
_refine_ls_matrix_type full
_refine_ls_number_parameters 255
_refine_ls_number_reflns 4714
_refine_ls_number_restraints 0
_refine_ls_restrained_S_all 1.043
_refine_ls_R_factor_all 0.0746
_refine_ls_R_factor_gt 0.0471
_refine_ls_shift/su_max 0.000
_refine_ls_shift/su_mean 0.000
_refine_ls_structure_factor_coef Fsqd
_refine_ls_weighting_details 'w=1/[\s^2^(Fo^2^)+(0.0322P)^2^+4.5476P] where P=(Fo^2^+2Fc^2^)/3'
_refine_ls_weighting_scheme calc
_refine_ls_wR_factor_gt 0.0937
_refine_ls_wR_factor_ref 0.1017
_reflns_Friedel_coverage 0.000
_reflns_number_gt 3667
_reflns_number_total 4714
_reflns_threshold_expression 'I > 2\s(I)'
_cod_data_source_file d6sc00437g2.cif
_cod_data_source_block i3797
_cod_depositor_comments 'Adding full bibliography for 1576637--1576642.cif.'
_cod_database_code 1576642
_shelx_shelxl_version_number 2019/3
_shelx_space_group_comment
;
The symmetry employed for this shelxl refinement is uniquely defined
by the following loop, which should always be used as a source of
symmetry information in preference to the above space-group names.
They are only intended as comments.
;
_olex2_refinement_description
;
1.a Aromatic/amide H refined with riding coordinates:
 C12(H12), C13(H13), C14(H14), C15(H15), C16(H16)
1.b Idealised Me refined as rotating group:
 C6(H6A,H6B,H6C), C7(H7A,H7B,H7C), C8(H8A,H8B,H8C), C9(H9A,H9B,H9C), C10(H10A,
 H10B,H10C), C17(H17A,H17B,H17C), C18(H18A,H18B,H18C), C19(H19A,H19B,H19C),
 C20(H20A,H20B,H20C), C21(H21A,H21B,H21C), C22(H22A,H22B,H22C)
;
_olex2_submission_special_instructions 'No special instructions were received'
_stoe_detector_distance '120.0 mm'
_stoe_detector_pixelsize_x '0.150 mm'
_stoe_detector_pixelsize_y '0.150 mm'
_stoe_detector_size_x '34.0 cm'
_stoe_detector_size_y '34.0 cm'
_stoe_evaluation_integration_a 16.0
_stoe_evaluation_integration_b 5.0
_stoe_evaluation_integration_ems 0.025
_stoe_evaluation_lana_bis_l_even_max -
_stoe_evaluation_lana_bis_l_odd_max -
_stoe_evaluation_lana_bos_l_even_max -
_stoe_evaluation_lana_bos_l_odd_max -
_stoe_evaluation_lana_completeness 97.1
_stoe_evaluation_lana_dxs_max_order 1
_stoe_evaluation_lana_dys_max_order 1
_stoe_evaluation_lana_fs_max_order 3
_stoe_evaluation_lana_max_2theta_available 54.2
_stoe_evaluation_lana_max_2theta_desired 54.2
_stoe_evaluation_lana_mean_redundancy 1.9
_stoe_evaluation_lana_number_refls_after_or 10081
_stoe_evaluation_lana_number_refls_outliers 1043
_stoe_evaluation_lana_number_refls_total 11124
_stoe_evaluation_lana_number_refls_unique 5448
_stoe_evaluation_lana_number_refls_written 10081
_stoe_evaluation_lana_or_c1 0.035
_stoe_evaluation_lana_or_c2 0
_stoe_evaluation_lana_or_c3 0
_stoe_evaluation_lana_or_c4 0.7
_stoe_evaluation_lana_point_group -1
_stoe_evaluation_lana_table
;
#----------------------------------------------------------------------------
2Theta           5.6   11.4   17.2   23.0   28.8   34.6   40.4   46.2   52.0
#----------------------------------------------------------------------------
<Resolution>    6.51   3.45   2.34   1.76   1.42   1.19   1.03   0.90   0.82
N(total)          46    202    446    758   1124   1629   2058   2606   2255
<Redundancy>     1.9    2.0    2.0    2.0    1.9    1.9    1.9    1.8    1.8
Complet. [%%]    95.2   97.8   98.5   99.7   99.6   99.9   99.7   99.8   89.1
<I/sigma>      219.8  172.4   94.1   65.8   35.5   23.3   12.0    6.2    2.9
R(int)         0.066  0.021  0.028  0.026  0.041  0.049  0.081  0.116  0.178
#----------------------------------------------------------------------------
;
_stoe_measurement_identifier i3797
_stoe_measurement_max_exposure_per_frame '300.0 s'
_stoe_measurement_mean_exposure_per_frame '300.0 s'
_stoe_measurement_min_exposure_per_frame '300.0 s'
_stoe_measurement_total_exposure_time '17.2 h'
_stoe_measurement_total_frame_number 206
_stoe_measurement_total_run_number 2
_stoe_measurement_tube_power '50.0 W'

loop_
_space_group_symop_operation_xyz
'x, y, z'
'-x, -y, -z'

loop_
_atom_site_label
_atom_site_type_symbol
_atom_site_fract_x
_atom_site_fract_y
_atom_site_fract_z
_atom_site_U_iso_or_equiv
_atom_site_adp_type
_atom_site_occupancy
_atom_site_site_symmetry_order
_atom_site_calc_flag
_atom_site_refinement_flags_posn
_atom_site_refinement_flags_adp
_atom_site_refinement_flags_occupancy
_atom_site_disorder_assembly
_atom_site_disorder_group
Te1 Te 0.88931(4) 0.58376(3) 0.38133(3) 0.02585(12) Uani 1 1 d . . . . .
Si1 Si 0.69496(16) 0.95457(12) 0.22539(11) 0.0213(3) Uani 1 1 d . . . . .
Al1 Al 0.73577(16) 0.69116(13) 0.22793(11) 0.0185(3) Uani 1 1 d . . . . .
N1 N 0.6176(4) 0.8142(4) 0.2518(3) 0.0191(9) Uani 1 1 d . . . . .
C1 C 0.8029(6) 0.6908(4) 0.0598(4) 0.0222(11) Uani 1 1 d . . . . .
Si2 Si 0.43799(15) 0.78106(13) 0.31266(11) 0.0210(3) Uani 1 1 d . . . . .
C2 C 0.6824(6) 0.6058(4) 0.1069(4) 0.0223(11) Uani 1 1 d . . . . .
C3 C 0.7482(6) 0.4962(5) 0.1595(4) 0.0271(12) Uani 1 1 d . . . . .
C4 C 0.9021(6) 0.5100(5) 0.1454(4) 0.0273(12) Uani 1 1 d . . . . .
C5 C 0.9358(6) 0.6280(5) 0.0847(4) 0.0254(12) Uani 1 1 d . . . . .
C6 C 0.7839(7) 0.8044(5) -0.0281(4) 0.0314(13) Uani 1 1 d . . . . .
H6A H 0.699056 0.849925 -0.003664 0.047 Uiso 1 1 calc R U . . .
H6B H 0.766756 0.784758 -0.096678 0.047 Uiso 1 1 calc R U . . .
H6C H 0.873383 0.852481 -0.041268 0.047 Uiso 1 1 calc R U . . .
C7 C 0.5300(6) 0.6253(5) 0.0692(5) 0.0338(13) Uani 1 1 d . . . . .
H7A H 0.463009 0.564055 0.116898 0.051 Uiso 1 1 calc R U . . .
H7B H 0.535403 0.619569 -0.007426 0.051 Uiso 1 1 calc R U . . .
H7C H 0.492727 0.704808 0.073782 0.051 Uiso 1 1 calc R U . . .
C8 C 0.6650(8) 0.3857(5) 0.2232(5) 0.0438(16) Uani 1 1 d . . . . .
H8A H 0.698557 0.318474 0.192009 0.066 Uiso 1 1 calc R U . . .
H8B H 0.558945 0.399485 0.218237 0.066 Uiso 1 1 calc R U . . .
H8C H 0.683189 0.366988 0.300901 0.066 Uiso 1 1 calc R U . . .
C9 C 1.0151(8) 0.4165(6) 0.1897(5) 0.0503(19) Uani 1 1 d . . . . .
H9A H 1.078144 0.396823 0.127808 0.076 Uiso 1 1 calc R U . . .
H9B H 0.964415 0.344319 0.235401 0.076 Uiso 1 1 calc R U . . .
H9C H 1.076038 0.447753 0.234611 0.076 Uiso 1 1 calc R U . . .
C10 C 1.0875(6) 0.6780(6) 0.0546(5) 0.0385(15) Uani 1 1 d . . . . .
H10A H 1.081878 0.762450 0.014138 0.058 Uiso 1 1 calc R U . . .
H10B H 1.146462 0.633217 0.007846 0.058 Uiso 1 1 calc R U . . .
H10C H 1.134126 0.671316 0.122045 0.058 Uiso 1 1 calc R U . . .
C11 C 0.8535(6) 0.7005(4) 0.4888(4) 0.0222(11) Uani 1 1 d . . . . .
C12 C 0.7263(6) 0.6992(5) 0.5602(4) 0.0230(11) Uani 1 1 d . . . . .
H12 H 0.647656 0.648153 0.559369 0.028 Uiso 1 1 calc R U . . .
C13 C 0.7114(6) 0.7705(5) 0.6326(4) 0.0294(13) Uani 1 1 d . . . . .
H13 H 0.622810 0.768681 0.681439 0.035 Uiso 1 1 calc R U . . .
C14 C 0.8259(6) 0.8456(5) 0.6348(4) 0.0310(13) Uani 1 1 d . . . . .
H14 H 0.815492 0.895714 0.684358 0.037 Uiso 1 1 calc R U . . .
C15 C 0.9543(7) 0.8466(5) 0.5645(4) 0.0315(13) Uani 1 1 d . . . . .
H15 H 1.033697 0.896163 0.566833 0.038 Uiso 1 1 calc R U . . .
C16 C 0.9683(6) 0.7759(5) 0.4904(4) 0.0268(12) Uani 1 1 d . . . . .
H16 H 1.056087 0.778586 0.440654 0.032 Uiso 1 1 calc R U . . .
C17 C 0.6037(6) 1.0669(5) 0.1175(4) 0.0317(13) Uani 1 1 d . . . . .
H17A H 0.604674 1.036868 0.051526 0.048 Uiso 1 1 calc R U . . .
H17B H 0.657427 1.142556 0.098124 0.048 Uiso 1 1 calc R U . . .
H17C H 0.501343 1.080197 0.146477 0.048 Uiso 1 1 calc R U . . .
C18 C 0.8951(6) 0.9451(5) 0.1771(5) 0.0363(14) Uani 1 1 d . . . . .
H18A H 0.942091 0.882007 0.230672 0.054 Uiso 1 1 calc R U . . .
H18B H 0.941664 1.021942 0.170170 0.054 Uiso 1 1 calc R U . . .
H18C H 0.907227 0.926257 0.104994 0.054 Uiso 1 1 calc R U . . .
C19 C 0.6828(7) 1.0160(5) 0.3488(4) 0.0334(14) Uani 1 1 d . . . . .
H19A H 0.579027 1.032607 0.371826 0.050 Uiso 1 1 calc R U . . .
H19B H 0.739098 1.090298 0.330347 0.050 Uiso 1 1 calc R U . . .
H19C H 0.723712 0.957505 0.409364 0.050 Uiso 1 1 calc R U . . .
C20 C 0.2994(6) 0.8494(5) 0.2161(4) 0.0295(12) Uani 1 1 d . . . . .
H20A H 0.301365 0.936822 0.201847 0.044 Uiso 1 1 calc R U . . .
H20B H 0.200498 0.820680 0.249548 0.044 Uiso 1 1 calc R U . . .
H20C H 0.323762 0.826659 0.146202 0.044 Uiso 1 1 calc R U . . .
C21 C 0.4164(6) 0.6147(5) 0.3539(5) 0.0308(13) Uani 1 1 d . . . . .
H21A H 0.434134 0.583801 0.287922 0.046 Uiso 1 1 calc R U . . .
H21B H 0.315893 0.594739 0.389977 0.046 Uiso 1 1 calc R U . . .
H21C H 0.487875 0.578526 0.405314 0.046 Uiso 1 1 calc R U . . .
C22 C 0.3887(6) 0.8329(5) 0.4409(4) 0.0325(13) Uani 1 1 d . . . . .
H22A H 0.471950 0.817413 0.485228 0.049 Uiso 1 1 calc R U . . .
H22B H 0.301753 0.789640 0.484010 0.049 Uiso 1 1 calc R U . . .
H22C H 0.366561 0.918990 0.421003 0.049 Uiso 1 1 calc R U . . .

loop_
_atom_site_aniso_label
_atom_site_aniso_U_11
_atom_site_aniso_U_22
_atom_site_aniso_U_33
_atom_site_aniso_U_23
_atom_site_aniso_U_13
_atom_site_aniso_U_12
Te1 0.0328(2) 0.0244(2) 0.02026(18) -0.00420(13) -0.00949(14) 0.00992(14)
Si1 0.0243(7) 0.0168(7) 0.0218(7) -0.0011(6) -0.0068(6) -0.0024(6)
Al1 0.0197(7) 0.0173(8) 0.0164(7) -0.0006(6) -0.0020(6) -0.0010(6)
N1 0.020(2) 0.017(2) 0.020(2) -0.0022(17) -0.0062(17) 0.0047(17)
C1 0.028(3) 0.019(3) 0.017(2) -0.002(2) -0.003(2) 0.002(2)
Si2 0.0196(7) 0.0226(8) 0.0202(7) -0.0040(6) -0.0025(6) -0.0011(6)
C2 0.027(3) 0.021(3) 0.020(2) -0.006(2) -0.003(2) -0.003(2)
C3 0.043(3) 0.014(3) 0.022(3) -0.001(2) 0.000(2) -0.002(2)
C4 0.040(3) 0.029(3) 0.018(2) -0.012(2) -0.013(2) 0.011(2)
C5 0.027(3) 0.034(3) 0.017(2) -0.008(2) -0.005(2) 0.003(2)
C6 0.047(4) 0.023(3) 0.021(3) -0.001(2) -0.002(3) 0.002(3)
C7 0.035(3) 0.042(4) 0.029(3) -0.016(3) -0.008(3) -0.005(3)
C8 0.071(5) 0.021(3) 0.039(3) -0.010(3) 0.001(3) -0.003(3)
C9 0.068(5) 0.057(5) 0.032(3) -0.018(3) -0.024(3) 0.033(4)
C10 0.025(3) 0.058(4) 0.037(3) -0.023(3) 0.001(3) -0.001(3)
C11 0.025(3) 0.016(3) 0.021(3) 0.005(2) -0.004(2) 0.001(2)
C12 0.025(3) 0.019(3) 0.023(3) 0.001(2) -0.005(2) -0.003(2)
C13 0.031(3) 0.029(3) 0.025(3) -0.002(2) -0.003(2) 0.003(2)
C14 0.045(4) 0.021(3) 0.027(3) -0.002(2) -0.013(3) 0.009(3)
C15 0.041(3) 0.027(3) 0.027(3) -0.001(2) -0.014(3) -0.010(3)
C16 0.025(3) 0.027(3) 0.024(3) 0.002(2) -0.001(2) -0.006(2)
C17 0.041(3) 0.023(3) 0.028(3) 0.003(2) -0.014(3) -0.002(2)
C18 0.031(3) 0.027(3) 0.048(4) -0.006(3) 0.001(3) -0.011(3)
C19 0.049(4) 0.021(3) 0.030(3) -0.003(2) -0.009(3) -0.007(3)
C20 0.020(3) 0.038(3) 0.029(3) -0.007(2) 0.000(2) -0.004(2)
C21 0.025(3) 0.031(3) 0.031(3) 0.000(2) 0.005(2) -0.008(2)
C22 0.029(3) 0.041(4) 0.027(3) -0.008(3) -0.001(2) 0.001(3)

loop_
_atom_type_symbol
_atom_type_description
_atom_type_scat_dispersion_real
_atom_type_scat_dispersion_imag
_atom_type_scat_source
C C 0.0033 0.0016 'International Tables Vol C Tables 4.2.6.8 and 6.1.1.4'
H H 0.0000 0.0000 'International Tables Vol C Tables 4.2.6.8 and 6.1.1.4'
Al Al 0.0645 0.0514 'International Tables Vol C Tables 4.2.6.8 and 6.1.1.4'
N N 0.0061 0.0033 'International Tables Vol C Tables 4.2.6.8 and 6.1.1.4'
Si Si 0.0817 0.0704 'International Tables Vol C Tables 4.2.6.8 and 6.1.1.4'
Te Te -0.5308 1.6751 'International Tables Vol C Tables 4.2.6.8 and 6.1.1.4'

loop_
_exptl_crystal_face_index_h
_exptl_crystal_face_index_k
_exptl_crystal_face_index_l
_exptl_crystal_face_perp_dist
-3 3 -4 0.0580
3 -4 5 0.0530
-8 -4 1 0.0650
10 4 0 0.0670
0 -5 -6 0.0060
1 5 -5 0.0680
0 5 6 0.0100

loop_
_geom_angle_atom_site_label_1
_geom_angle_atom_site_label_2
_geom_angle_atom_site_label_3
_geom_angle
_geom_angle_site_symmetry_1
_geom_angle_site_symmetry_3
_geom_angle_publ_flag
C11 Te1 Al1 100.33(13) . . ?
N1 Si1 C17 111.5(2) . . ?
N1 Si1 C18 109.2(2) . . ?
N1 Si1 C19 113.9(2) . . ?
C18 Si1 C17 109.1(3) . . ?
C18 Si1 C19 106.3(3) . . ?
C19 Si1 C17 106.7(3) . . ?
N1 Al1 Te1 117.59(13) . . ?
N1 Al1 C1 116.74(19) . . ?
N1 Al1 C2 117.38(19) . . ?
C1 Al1 Te1 121.06(14) . . ?
C2 Al1 Te1 121.21(15) . . ?
C2 Al1 C1 40.3(2) . . ?
Si1 N1 Al1 118.4(2) . . ?
Si1 N1 Si2 123.7(2) . . ?
Si2 N1 Al1 117.6(2) . . ?
C2 C1 Al1 69.8(3) . . ?
C2 C1 C6 122.7(4) . . ?
C5 C1 Al1 93.1(3) . . ?
C5 C1 C2 106.6(4) . . ?
C5 C1 C6 127.7(5) . . ?
C6 C1 Al1 118.2(4) . . ?
N1 Si2 C20 111.7(2) . . ?
N1 Si2 C21 108.7(2) . . ?
N1 Si2 C22 113.7(2) . . ?
C21 Si2 C20 109.1(3) . . ?
C22 Si2 C20 106.9(3) . . ?
C22 Si2 C21 106.4(3) . . ?
C1 C2 Al1 69.9(3) . . ?
C1 C2 C7 122.3(4) . . ?
C3 C2 Al1 92.5(3) . . ?
C3 C2 C1 107.0(4) . . ?
C3 C2 C7 127.6(5) . . ?
C7 C2 Al1 118.8(4) . . ?
C2 C3 C8 125.1(5) . . ?
C4 C3 C2 108.7(5) . . ?
C4 C3 C8 126.2(5) . . ?
C3 C4 C5 108.8(4) . . ?
C3 C4 C9 126.6(6) . . ?
C5 C4 C9 124.6(6) . . ?
C1 C5 C10 126.1(5) . . ?
C4 C5 C1 109.0(5) . . ?
C4 C5 C10 124.9(5) . . ?
C1 C6 H6A 109.5 . . ?
C1 C6 H6B 109.5 . . ?
C1 C6 H6C 109.5 . . ?
H6A C6 H6B 109.5 . . ?
H6A C6 H6C 109.5 . . ?
H6B C6 H6C 109.5 . . ?
C2 C7 H7A 109.5 . . ?
C2 C7 H7B 109.5 . . ?
C2 C7 H7C 109.5 . . ?
H7A C7 H7B 109.5 . . ?
H7A C7 H7C 109.5 . . ?
H7B C7 H7C 109.5 . . ?
C3 C8 H8A 109.5 . . ?
C3 C8 H8B 109.5 . . ?
C3 C8 H8C 109.5 . . ?
H8A C8 H8B 109.5 . . ?
H8A C8 H8C 109.5 . . ?
H8B C8 H8C 109.5 . . ?
C4 C9 H9A 109.5 . . ?
C4 C9 H9B 109.5 . . ?
C4 C9 H9C 109.5 . . ?
H9A C9 H9B 109.5 . . ?
H9A C9 H9C 109.5 . . ?
H9B C9 H9C 109.5 . . ?
C5 C10 H10A 109.5 . . ?
C5 C10 H10B 109.5 . . ?
C5 C10 H10C 109.5 . . ?
H10A C10 H10B 109.5 . . ?
H10A C10 H10C 109.5 . . ?
H10B C10 H10C 109.5 . . ?
C12 C11 Te1 122.7(4) . . ?
C12 C11 C16 119.2(5) . . ?
C16 C11 Te1 118.0(4) . . ?
C11 C12 H12 119.6 . . ?
C13 C12 C11 120.9(5) . . ?
C13 C12 H12 119.6 . . ?
C12 C13 H13 119.9 . . ?
C12 C13 C14 120.1(5) . . ?
C14 C13 H13 119.9 . . ?
C13 C14 H14 120.3 . . ?
C15 C14 C13 119.4(5) . . ?
C15 C14 H14 120.3 . . ?
C14 C15 H15 119.8 . . ?
C14 C15 C16 120.4(5) . . ?
C16 C15 H15 119.8 . . ?
C11 C16 H16 120.0 . . ?
C15 C16 C11 120.0(5) . . ?
C15 C16 H16 120.0 . . ?
Si1 C17 H17A 109.5 . . ?
Si1 C17 H17B 109.5 . . ?
Si1 C17 H17C 109.5 . . ?
H17A C17 H17B 109.5 . . ?
H17A C17 H17C 109.5 . . ?
H17B C17 H17C 109.5 . . ?
Si1 C18 H18A 109.5 . . ?
Si1 C18 H18B 109.5 . . ?
Si1 C18 H18C 109.5 . . ?
H18A C18 H18B 109.5 . . ?
H18A C18 H18C 109.5 . . ?
H18B C18 H18C 109.5 . . ?
Si1 C19 H19A 109.5 . . ?
Si1 C19 H19B 109.5 . . ?
Si1 C19 H19C 109.5 . . ?
H19A C19 H19B 109.5 . . ?
H19A C19 H19C 109.5 . . ?
H19B C19 H19C 109.5 . . ?
Si2 C20 H20A 109.5 . . ?
Si2 C20 H20B 109.5 . . ?
Si2 C20 H20C 109.5 . . ?
H20A C20 H20B 109.5 . . ?
H20A C20 H20C 109.5 . . ?
H20B C20 H20C 109.5 . . ?
Si2 C21 H21A 109.5 . . ?
Si2 C21 H21B 109.5 . . ?
Si2 C21 H21C 109.5 . . ?
H21A C21 H21B 109.5 . . ?
H21A C21 H21C 109.5 . . ?
H21B C21 H21C 109.5 . . ?
Si2 C22 H22A 109.5 . . ?
Si2 C22 H22B 109.5 . . ?
Si2 C22 H22C 109.5 . . ?
H22A C22 H22B 109.5 . . ?
H22A C22 H22C 109.5 . . ?
H22B C22 H22C 109.5 . . ?

loop_
_geom_bond_atom_site_label_1
_geom_bond_atom_site_label_2
_geom_bond_distance
_geom_bond_site_symmetry_2
_geom_bond_publ_flag
Te1 Al1 2.5522(14) . ?
Te1 C11 2.135(5) . ?
Si1 N1 1.733(4) . ?
Si1 C17 1.870(5) . ?
Si1 C18 1.859(6) . ?
Si1 C19 1.860(6) . ?
Al1 N1 1.813(4) . ?
Al1 C1 2.132(5) . ?
Al1 C2 2.130(5) . ?
N1 Si2 1.734(4) . ?
C1 C2 1.468(7) . ?
C1 C5 1.413(7) . ?
C1 C6 1.501(7) . ?
Si2 C20 1.870(5) . ?
Si2 C21 1.870(6) . ?
Si2 C22 1.864(6) . ?
C2 C3 1.415(7) . ?
C2 C7 1.513(7) . ?
C3 C4 1.403(8) . ?
C3 C8 1.501(8) . ?
C4 C5 1.407(8) . ?
C4 C9 1.508(7) . ?
C5 C10 1.489(8) . ?
C6 H6A 0.9800 . ?
C6 H6B 0.9800 . ?
C6 H6C 0.9800 . ?
C7 H7A 0.9800 . ?
C7 H7B 0.9800 . ?
C7 H7C 0.9800 . ?
C8 H8A 0.9800 . ?
C8 H8B 0.9800 . ?
C8 H8C 0.9800 . ?
C9 H9A 0.9800 . ?
C9 H9B 0.9800 . ?
C9 H9C 0.9800 . ?
C10 H10A 0.9800 . ?
C10 H10B 0.9800 . ?
C10 H10C 0.9800 . ?
C11 C12 1.376(7) . ?
C11 C16 1.395(7) . ?
C12 H12 0.9500 . ?
C12 C13 1.372(7) . ?
C13 H13 0.9500 . ?
C13 C14 1.394(8) . ?
C14 H14 0.9500 . ?
C14 C15 1.376(8) . ?
C15 H15 0.9500 . ?
C15 C16 1.384(8) . ?
C16 H16 0.9500 . ?
C17 H17A 0.9800 . ?
C17 H17B 0.9800 . ?
C17 H17C 0.9800 . ?
C18 H18A 0.9800 . ?
C18 H18B 0.9800 . ?
C18 H18C 0.9800 . ?
C19 H19A 0.9800 . ?
C19 H19B 0.9800 . ?
C19 H19C 0.9800 . ?
C20 H20A 0.9800 . ?
C20 H20B 0.9800 . ?
C20 H20C 0.9800 . ?
C21 H21A 0.9800 . ?
C21 H21B 0.9800 . ?
C21 H21C 0.9800 . ?
C22 H22A 0.9800 . ?
C22 H22B 0.9800 . ?
C22 H22C 0.9800 . ?

loop_
_geom_torsion_atom_site_label_1
_geom_torsion_atom_site_label_2
_geom_torsion_atom_site_label_3
_geom_torsion_atom_site_label_4
_geom_torsion
_geom_torsion_site_symmetry_1
_geom_torsion_site_symmetry_2
_geom_torsion_site_symmetry_3
_geom_torsion_site_symmetry_4
_geom_torsion_publ_flag
Te1 Al1 N1 Si1 83.5(2) . . . . ?
Te1 Al1 N1 Si2 -90.2(2) . . . . ?
Te1 C11 C12 C13 176.0(4) . . . . ?
Te1 C11 C16 C15 -175.3(4) . . . . ?
Si1 N1 Si2 C20 72.2(3) . . . . ?
Si1 N1 Si2 C21 -167.3(3) . . . . ?
Si1 N1 Si2 C22 -49.0(3) . . . . ?
Al1 N1 Si2 C20 -114.4(3) . . . . ?
Al1 N1 Si2 C21 6.0(3) . . . . ?
Al1 N1 Si2 C22 124.4(3) . . . . ?
Al1 C1 C2 C3 -86.3(4) . . . . ?
Al1 C1 C2 C7 112.1(5) . . . . ?
Al1 C1 C5 C4 69.2(4) . . . . ?
Al1 C1 C5 C10 -109.5(5) . . . . ?
Al1 C2 C3 C4 -70.5(4) . . . . ?
Al1 C2 C3 C8 107.4(5) . . . . ?
C1 Al1 N1 Si1 -72.8(3) . . . . ?
C1 Al1 N1 Si2 113.5(3) . . . . ?
C1 C2 C3 C4 -0.8(6) . . . . ?
C1 C2 C3 C8 177.1(5) . . . . ?
C2 Al1 N1 Si1 -118.2(3) . . . . ?
C2 Al1 N1 Si2 68.0(3) . . . . ?
C2 C1 C5 C4 -0.6(6) . . . . ?
C2 C1 C5 C10 -179.3(5) . . . . ?
C2 C3 C4 C5 0.4(6) . . . . ?
C2 C3 C4 C9 178.8(5) . . . . ?
C3 C4 C5 C1 0.2(6) . . . . ?
C3 C4 C5 C10 178.9(5) . . . . ?
C5 C1 C2 Al1 87.2(4) . . . . ?
C5 C1 C2 C3 0.9(6) . . . . ?
C5 C1 C2 C7 -160.7(5) . . . . ?
C6 C1 C2 Al1 -111.2(5) . . . . ?
C6 C1 C2 C3 162.5(5) . . . . ?
C6 C1 C2 C7 0.9(8) . . . . ?
C6 C1 C5 C4 -161.0(5) . . . . ?
C6 C1 C5 C10 20.3(8) . . . . ?
C7 C2 C3 C4 159.5(5) . . . . ?
C7 C2 C3 C8 -22.6(9) . . . . ?
C8 C3 C4 C5 -177.4(5) . . . . ?
C8 C3 C4 C9 1.0(9) . . . . ?
C9 C4 C5 C1 -178.3(5) . . . . ?
C9 C4 C5 C10 0.4(8) . . . . ?
C11 C12 C13 C14 -0.1(7) . . . . ?
C12 C11 C16 C15 1.0(7) . . . . ?
C12 C13 C14 C15 -0.6(7) . . . . ?
C13 C14 C15 C16 1.6(7) . . . . ?
C14 C15 C16 C11 -1.8(7) . . . . ?
C16 C11 C12 C13 -0.1(7) . . . . ?
C17 Si1 N1 Al1 120.0(3) . . . . ?
C17 Si1 N1 Si2 -66.7(3) . . . . ?
C18 Si1 N1 Al1 -0.7(3) . . . . ?
C18 Si1 N1 Si2 172.6(3) . . . . ?
C19 Si1 N1 Al1 -119.3(3) . . . . ?
C19 Si1 N1 Si2 54.0(3) . . . . ?
